data_2229267
loop_
_publ_author_name
'Najafi, Ezzatollah'
'Amini, Mostafa M.'
'Ng, Seik Weng'

_publ_section_title
;
 [(Nitrato-\k^2^<i>O</i>,<i>O</i>')(nitrito-\k^2^<i>O</i>,<i>O</i>')(0.25/1.75)]bis(1,10-phenanthroline-\k^2^<i>N</i>,<i>N</i>')cadmium(II)
;
_journal_coeditor_code WM2452
_journal_issue 2
_journal_name_full 'Acta Crystallographica Section E'
_journal_page_first m250
_journal_paper_doi 10.1107/S1600536811002431
_journal_volume 67
_journal_year 2011
_chemical_formula_iupac '[Cd (N O2)1.75 (N O3)0.25 (C12 H8 N2)2]'
_chemical_formula_moiety 'C24 H16 Cd1 N6 O4.25'
_chemical_formula_sum 'C24 H16 Cd N6 O4.25'
_chemical_formula_weight 568.83
_chemical_name_systematic
;
[(Nitrato-\k^2^<i>O</i>,<i>O</i>')(nitrito
\k^2^<i>O</i>,<i>O</i>')(0.25/1.75)]bis(1,10-phenanthroline-
\k^2^<i>N</i>,<i>N</i>')cadmium(II)
;
_space_group_IT_number 2
_symmetry_cell_setting triclinic
_symmetry_space_group_name_Hall '-P 1'
_symmetry_space_group_name_H-M 'P -1'
_atom_sites_solution_hydrogens geom
_atom_sites_solution_primary direct
_atom_sites_solution_secondary difmap
_audit_creation_method SHELXL-97
_cell_angle_alpha 76.953(4)
_cell_angle_beta 77.270(4)
_cell_angle_gamma 70.404(4)
_cell_formula_units_Z 2
_cell_length_a 9.1470(4)
_cell_length_b 10.1866(4)
_cell_length_c 13.0057(6)
_cell_measurement_reflns_used 4883
_cell_measurement_temperature 100(2)
_cell_measurement_theta_max 29.3
_cell_measurement_theta_min 2.4
_cell_volume 1098.27(9)
_computing_cell_refinement '<i>CrysAlis PRO</i> (Agilent Technologies, 2010)'
_computing_data_collection '<i>CrysAlis PRO</i> (Agilent Technologies, 2010)'
_computing_data_reduction '<i>CrysAlis PRO</i> (Agilent Technologies, 2010)'
_computing_molecular_graphics '<i>X-SEED</i> (Barbour, 2001)'
_computing_publication_material '<i>publCIF</i> (Westrip, 2010)'
_computing_structure_refinement '<i>SHELXL97</i> (Sheldrick, 2008)'
_computing_structure_solution '<i>SHELXS97</i> (Sheldrick, 2008)'
_diffrn_ambient_temperature 100(2)
_diffrn_detector_area_resol_mean 10.4041
_diffrn_measured_fraction_theta_full 0.966
_diffrn_measured_fraction_theta_max 0.966
_diffrn_measurement_device_type 'Agilent Technologies SuperNova Dual diffractometer with an Atlas detector'
_diffrn_measurement_method \w
_diffrn_radiation_monochromator Mirror
_diffrn_radiation_source 'SuperNova X-ray Source'
_diffrn_radiation_type MoK\a
_diffrn_radiation_wavelength 0.71073
_diffrn_reflns_av_R_equivalents 0.0317
_diffrn_reflns_av_sigmaI/netI 0.0583
_diffrn_reflns_limit_h_max 11
_diffrn_reflns_limit_h_min -10
_diffrn_reflns_limit_k_max 11
_diffrn_reflns_limit_k_min -13
_diffrn_reflns_limit_l_max 12
_diffrn_reflns_limit_l_min -16
_diffrn_reflns_number 8702
_diffrn_reflns_theta_full 27.49
_diffrn_reflns_theta_max 27.49
_diffrn_reflns_theta_min 2.39
_diffrn_standards_number 0
_exptl_absorpt_coefficient_mu 1.042
_exptl_absorpt_correction_T_max 0.9030
_exptl_absorpt_correction_T_min 0.7451
_exptl_absorpt_correction_type multi-scan
_exptl_absorpt_process_details '(<i>CrysAlis PRO</i>; Agilent Technologies, 2010)'
_exptl_crystal_colour Colorless
_exptl_crystal_density_diffrn 1.720
_exptl_crystal_density_method 'not measured'
_exptl_crystal_description Irregular
_exptl_crystal_F_000 568
_exptl_crystal_size_max 0.30
_exptl_crystal_size_mid 0.20
_exptl_crystal_size_min 0.10
_refine_diff_density_max 0.491
_refine_diff_density_min -0.687
_refine_ls_extinction_method none
_refine_ls_goodness_of_fit_ref 1.022
_refine_ls_hydrogen_treatment constr
_refine_ls_matrix_type full
_refine_ls_number_parameters 325
_refine_ls_number_reflns 4852
_refine_ls_number_restraints 0
_refine_ls_restrained_S_all 1.022
_refine_ls_R_factor_all 0.0416
_refine_ls_R_factor_gt 0.0329
_refine_ls_shift/su_max 0.001
_refine_ls_shift/su_mean 0.000
_refine_ls_structure_factor_coef Fsqd
_refine_ls_weighting_details 'calc w=1/[\s^2^(Fo^2^)+(0.0283P)^2^+0.1342P] where P=(Fo^2^+2Fc^2^)/3'
_refine_ls_weighting_scheme calc
_refine_ls_wR_factor_gt 0.0666
_refine_ls_wR_factor_ref 0.0729
_reflns_number_gt 4256
_reflns_number_total 4852
_reflns_threshold_expression I>2\s(I)
_cod_data_source_file wm2452.cif
_cod_data_source_block I
_cod_original_cell_volume 1098.27(8)
_cod_database_code 2229267
_cod_database_fobs_code 2229267

loop_
_symmetry_equiv_pos_as_xyz
'x, y, z'
'-x, -y, -z'

loop_
_atom_site_type_symbol
_atom_site_label
_atom_site_fract_x
_atom_site_fract_y
_atom_site_fract_z
_atom_site_U_iso_or_equiv
_atom_site_adp_type
_atom_site_calc_flag
_atom_site_refinement_flags
_atom_site_occupancy
_atom_site_disorder_assembly
_atom_site_disorder_group
Cd Cd1 0.55052(2) 0.243966(18) 0.241633(15) 0.01614(7) Uani d . 1 . .
N N1 0.7446(3) -0.0427(2) 0.3117(2) 0.0230(5) Uani d . 1 . .
N N2 0.8042(3) 0.3662(3) 0.1701(2) 0.0297(6) Uani d . 1 . .
N N3 0.4863(3) 0.2130(2) 0.07978(17) 0.0169(5) Uani d . 1 . .
N N4 0.3528(3) 0.1267(2) 0.28117(17) 0.0154(5) Uani d . 1 . .
N N5 0.3074(3) 0.4518(2) 0.22889(17) 0.0178(5) Uani d . 1 . .
N N6 0.4512(3) 0.3368(2) 0.40496(18) 0.0192(5) Uani d . 1 . .
O O1 0.7414(2) 0.01355(19) 0.21528(15) 0.0232(4) Uani d . 1 . .
O O2 0.6588(2) 0.0353(2) 0.37712(15) 0.0244(5) Uani d . 1 . .
O O3 0.6973(3) 0.3783(2) 0.11795(17) 0.0324(5) Uani d . 1 . .
O O4 0.7905(3) 0.2957(2) 0.26214(17) 0.0311(5) Uani d . 1 . .
O O5 0.9091(12) 0.4103(10) 0.1371(8) 0.042(2) Uani d P 0.25 . .
C C1 0.5549(4) 0.2514(3) -0.0180(2) 0.0207(6) Uani d . 1 . .
H H1 0.6401 0.2882 -0.0259 0.025 Uiso calc R 1 . .
C C2 0.5079(4) 0.2403(3) -0.1101(2) 0.0245(7) Uani d . 1 . .
H H2 0.5599 0.2697 -0.1788 0.029 Uiso calc R 1 . .
C C3 0.3864(4) 0.1866(3) -0.1000(2) 0.0214(6) Uani d . 1 . .
H H3 0.3534 0.1778 -0.1617 0.026 Uiso calc R 1 . .
C C4 0.3102(3) 0.1446(3) 0.0025(2) 0.0172(6) Uani d . 1 . .
C C5 0.3661(3) 0.1595(2) 0.0909(2) 0.0150(5) Uani d . 1 . .
C C6 0.1825(3) 0.0874(3) 0.0203(2) 0.0212(6) Uani d . 1 . .
H H6 0.1455 0.0768 -0.0392 0.025 Uiso calc R 1 . .
C C7 0.1132(4) 0.0480(3) 0.1201(2) 0.0220(6) Uani d . 1 . .
H H7 0.0260 0.0133 0.1297 0.026 Uiso calc R 1 . .
C C8 0.1691(3) 0.0577(3) 0.2120(2) 0.0181(6) Uani d . 1 . .
C C9 0.2942(3) 0.1139(2) 0.1978(2) 0.0151(6) Uani d . 1 . .
C C10 0.1059(4) 0.0116(3) 0.3171(2) 0.0231(6) Uani d . 1 . .
H H10 0.0202 -0.0261 0.3305 0.028 Uiso calc R 1 . .
C C11 0.1695(3) 0.0216(3) 0.4007(2) 0.0224(6) Uani d . 1 . .
H H11 0.1302 -0.0116 0.4722 0.027 Uiso calc R 1 . .
C C12 0.2919(3) 0.0807(3) 0.3790(2) 0.0193(6) Uani d . 1 . .
H H12 0.3337 0.0884 0.4374 0.023 Uiso calc R 1 . .
C C13 0.2348(4) 0.5050(3) 0.1442(2) 0.0208(6) Uani d . 1 . .
H H13 0.2824 0.4683 0.0798 0.025 Uiso calc R 1 . .
C C14 0.0912(4) 0.6131(3) 0.1453(2) 0.0242(7) Uani d . 1 . .
H H14 0.0419 0.6469 0.0833 0.029 Uiso calc R 1 . .
C C15 0.0235(4) 0.6689(3) 0.2363(2) 0.0246(7) Uani d . 1 . .
H H15 -0.0732 0.7429 0.2381 0.029 Uiso calc R 1 . .
C C16 0.0972(3) 0.6166(3) 0.3281(2) 0.0195(6) Uani d . 1 . .
C C17 0.2391(3) 0.5055(3) 0.3202(2) 0.0171(6) Uani d . 1 . .
C C18 0.0342(4) 0.6698(3) 0.4263(2) 0.0240(7) Uani d . 1 . .
H H18 -0.0612 0.7451 0.4309 0.029 Uiso calc R 1 . .
C C19 0.1074(4) 0.6156(3) 0.5130(2) 0.0240(7) Uani d . 1 . .
H H19 0.0644 0.6547 0.5768 0.029 Uiso calc R 1 . .
C C20 0.2491(4) 0.4999(3) 0.5094(2) 0.0209(6) Uani d . 1 . .
C C21 0.3163(3) 0.4449(3) 0.4137(2) 0.0175(6) Uani d . 1 . .
C C22 0.3269(4) 0.4374(3) 0.5986(2) 0.0242(7) Uani d . 1 . .
H H22 0.2855 0.4706 0.6648 0.029 Uiso calc R 1 . .
C C23 0.4628(4) 0.3281(3) 0.5883(2) 0.0269(7) Uani d . 1 . .
H H23 0.5165 0.2837 0.6477 0.032 Uiso calc R 1 . .
C C24 0.5216(4) 0.2824(3) 0.4898(2) 0.0233(6) Uani d . 1 . .
H H24 0.6177 0.2080 0.4836 0.028 Uiso calc R 1 . .

loop_
_atom_site_aniso_label
_atom_site_aniso_U_11
_atom_site_aniso_U_22
_atom_site_aniso_U_33
_atom_site_aniso_U_12
_atom_site_aniso_U_13
_atom_site_aniso_U_23
Cd1 0.01776(13) 0.01855(11) 0.01235(11) -0.00468(8) -0.00285(8) -0.00377(8)
N1 0.0219(14) 0.0227(12) 0.0237(14) -0.0033(10) -0.0042(11) -0.0069(11)
N2 0.0284(17) 0.0363(15) 0.0304(15) -0.0163(13) 0.0004(13) -0.0124(12)
N3 0.0190(13) 0.0177(11) 0.0145(12) -0.0060(9) -0.0005(10) -0.0050(9)
N4 0.0149(13) 0.0173(11) 0.0116(11) -0.0024(9) -0.0016(10) -0.0021(9)
N5 0.0247(14) 0.0156(11) 0.0137(12) -0.0073(10) -0.0027(10) -0.0021(9)
N6 0.0219(14) 0.0186(11) 0.0189(12) -0.0043(10) -0.0082(11) -0.0043(10)
O1 0.0218(12) 0.0298(10) 0.0171(11) -0.0051(9) -0.0027(9) -0.0063(9)
O2 0.0224(12) 0.0309(11) 0.0177(11) -0.0022(9) -0.0037(9) -0.0081(9)
O3 0.0370(15) 0.0430(13) 0.0277(12) -0.0244(11) -0.0071(11) -0.0057(10)
O4 0.0328(14) 0.0357(12) 0.0275(13) -0.0096(10) -0.0054(11) -0.0110(10)
O5 0.031(6) 0.053(6) 0.054(6) -0.035(5) 0.001(5) -0.009(5)
C1 0.0216(17) 0.0242(14) 0.0180(15) -0.0102(12) -0.0011(12) -0.0035(12)
C2 0.0307(19) 0.0293(15) 0.0130(14) -0.0130(13) 0.0029(13) -0.0027(12)
C3 0.0274(18) 0.0234(14) 0.0154(14) -0.0083(12) -0.0044(13) -0.0056(12)
C4 0.0192(16) 0.0164(13) 0.0161(14) -0.0030(11) -0.0045(12) -0.0048(11)
C5 0.0160(15) 0.0132(12) 0.0140(13) -0.0003(10) -0.0034(11) -0.0043(10)
C6 0.0227(17) 0.0243(14) 0.0201(15) -0.0068(12) -0.0091(13) -0.0056(12)
C7 0.0182(16) 0.0262(14) 0.0248(16) -0.0086(12) -0.0045(13) -0.0062(13)
C8 0.0148(15) 0.0194(13) 0.0188(14) -0.0032(11) -0.0024(12) -0.0038(11)
C9 0.0148(15) 0.0119(12) 0.0143(13) 0.0020(10) -0.0024(11) -0.0026(10)
C10 0.0166(16) 0.0298(15) 0.0225(16) -0.0090(12) -0.0013(13) -0.0021(13)
C11 0.0176(16) 0.0305(15) 0.0147(14) -0.0076(12) 0.0008(12) 0.0021(12)
C12 0.0162(15) 0.0235(14) 0.0151(14) -0.0032(11) -0.0011(12) -0.0027(11)
C13 0.0279(18) 0.0167(13) 0.0167(14) -0.0053(12) -0.0049(13) -0.0012(11)
C14 0.0268(18) 0.0201(14) 0.0212(16) -0.0029(12) -0.0088(14) 0.0038(12)
C15 0.0252(18) 0.0171(13) 0.0278(17) -0.0012(12) -0.0071(14) -0.0015(12)
C16 0.0213(17) 0.0152(13) 0.0188(15) -0.0046(11) 0.0010(12) -0.0020(11)
C17 0.0195(16) 0.0157(13) 0.0165(14) -0.0073(11) 0.0004(12) -0.0032(11)
C18 0.0243(17) 0.0176(13) 0.0275(17) -0.0053(12) 0.0013(14) -0.0053(12)
C19 0.0297(18) 0.0203(14) 0.0213(16) -0.0088(13) 0.0046(13) -0.0088(12)
C20 0.0231(17) 0.0207(14) 0.0205(15) -0.0101(12) -0.0005(13) -0.0038(12)
C21 0.0214(16) 0.0161(13) 0.0155(14) -0.0086(11) -0.0007(12) -0.0014(11)
C22 0.0327(19) 0.0289(15) 0.0147(14) -0.0134(14) 0.0005(13) -0.0087(12)
C23 0.035(2) 0.0279(15) 0.0201(16) -0.0068(14) -0.0116(14) -0.0051(13)
C24 0.0240(17) 0.0238(14) 0.0226(16) -0.0036(12) -0.0077(13) -0.0064(12)

loop_
_atom_type_symbol
_atom_type_description
_atom_type_scat_dispersion_real
_atom_type_scat_dispersion_imag
_atom_type_scat_source
C C 0.0033 0.0016 'International Tables Vol C Tables 4.2.6.8 and 6.1.1.4'
H H 0.0000 0.0000 'International Tables Vol C Tables 4.2.6.8 and 6.1.1.4'
N N 0.0061 0.0033 'International Tables Vol C Tables 4.2.6.8 and 6.1.1.4'
O O 0.0106 0.0060 'International Tables Vol C Tables 4.2.6.8 and 6.1.1.4'
Cd Cd -0.8075 1.2024 'International Tables Vol C Tables 4.2.6.8 and 6.1.1.4'

loop_
_geom_angle_atom_site_label_1
_geom_angle_atom_site_label_2
_geom_angle_atom_site_label_3
_geom_angle_site_symmetry_1
_geom_angle_site_symmetry_3
_geom_angle
_geom_angle_publ_flag
O3 Cd1 N6 . . 111.58(7) ?
O3 Cd1 N4 . . 149.81(7) ?
N6 Cd1 N4 . . 90.18(8) ?
O3 Cd1 N3 . . 81.88(7) ?
N6 Cd1 N3 . . 145.83(8) ?
N4 Cd1 N3 . . 68.85(7) ?
O3 Cd1 O1 . . 95.42(7) ?
N6 Cd1 O1 . . 127.58(7) ?
N4 Cd1 O1 . . 86.59(7) ?
N3 Cd1 O1 . . 79.44(7) ?
O3 Cd1 O4 . . 51.44(7) ?
N6 Cd1 O4 . . 81.44(8) ?
N4 Cd1 O4 . . 157.42(7) ?
N3 Cd1 O4 . . 127.41(8) ?
O1 Cd1 O4 . . 82.14(7) ?
O3 Cd1 O2 . . 125.56(7) ?
N6 Cd1 O2 . . 77.83(7) ?
N4 Cd1 O2 . . 78.09(7) ?
N3 Cd1 O2 . . 120.90(6) ?
O1 Cd1 O2 . . 50.33(6) ?
O4 Cd1 O2 . . 79.66(7) ?
O3 Cd1 N5 . . 89.71(8) ?
N6 Cd1 N5 . . 67.54(7) ?
N4 Cd1 N5 . . 79.26(7) ?
N3 Cd1 N5 . . 81.80(7) ?
O1 Cd1 N5 . . 159.63(7) ?
O4 Cd1 N5 . . 115.94(7) ?
O2 Cd1 N5 . . 138.17(7) ?
O2 N1 O1 . . 114.4(2) ?
O5 N2 O4 . . 121.3(5) ?
O5 N2 O3 . . 124.7(6) ?
O4 N2 O3 . . 113.9(2) ?
C1 N3 C5 . . 118.4(2) ?
C1 N3 Cd1 . . 124.62(18) ?
C5 N3 Cd1 . . 116.90(17) ?
C12 N4 C9 . . 118.3(2) ?
C12 N4 Cd1 . . 123.87(17) ?
C9 N4 Cd1 . . 117.69(17) ?
C13 N5 C17 . . 118.0(2) ?
C13 N5 Cd1 . . 125.85(19) ?
C17 N5 Cd1 . . 115.91(17) ?
C24 N6 C21 . . 118.0(3) ?
C24 N6 Cd1 . . 121.76(19) ?
C21 N6 Cd1 . . 120.25(17) ?
N1 O1 Cd1 . . 98.71(15) ?
N1 O2 Cd1 . . 96.51(15) ?
N2 O3 Cd1 . . 100.74(17) ?
N2 O4 Cd1 . . 93.91(16) ?
N3 C1 C2 . . 123.1(3) ?
N3 C1 H1 . . 118.5 ?
C2 C1 H1 . . 118.5 ?
C3 C2 C1 . . 119.1(3) ?
C3 C2 H2 . . 120.4 ?
C1 C2 H2 . . 120.4 ?
C2 C3 C4 . . 119.6(2) ?
C2 C3 H3 . . 120.2 ?
C4 C3 H3 . . 120.2 ?
C3 C4 C5 . . 117.2(2) ?
C3 C4 C6 . . 123.3(2) ?
C5 C4 C6 . . 119.5(3) ?
N3 C5 C4 . . 122.6(2) ?
N3 C5 C9 . . 118.3(2) ?
C4 C5 C9 . . 119.1(2) ?
C7 C6 C4 . . 121.2(2) ?
C7 C6 H6 . . 119.4 ?
C4 C6 H6 . . 119.4 ?
C6 C7 C8 . . 121.0(3) ?
C6 C7 H7 . . 119.5 ?
C8 C7 H7 . . 119.5 ?
C10 C8 C9 . . 117.5(2) ?
C10 C8 C7 . . 123.1(3) ?
C9 C8 C7 . . 119.4(3) ?
N4 C9 C8 . . 122.6(2) ?
N4 C9 C5 . . 117.8(2) ?
C8 C9 C5 . . 119.6(2) ?
C11 C10 C8 . . 119.2(3) ?
C11 C10 H10 . . 120.4 ?
C8 C10 H10 . . 120.4 ?
C10 C11 C12 . . 119.3(3) ?
C10 C11 H11 . . 120.4 ?
C12 C11 H11 . . 120.4 ?
N4 C12 C11 . . 123.0(3) ?
N4 C12 H12 . . 118.5 ?
C11 C12 H12 . . 118.5 ?
N5 C13 C14 . . 123.1(3) ?
N5 C13 H13 . . 118.4 ?
C14 C13 H13 . . 118.4 ?
C15 C14 C13 . . 119.1(3) ?
C15 C14 H14 . . 120.5 ?
C13 C14 H14 . . 120.5 ?
C14 C15 C16 . . 119.8(3) ?
C14 C15 H15 . . 120.1 ?
C16 C15 H15 . . 120.1 ?
C17 C16 C15 . . 117.0(3) ?
C17 C16 C18 . . 119.7(3) ?
C15 C16 C18 . . 123.2(3) ?
N5 C17 C16 . . 122.9(2) ?
N5 C17 C21 . . 118.1(2) ?
C16 C17 C21 . . 119.0(3) ?
C19 C18 C16 . . 121.5(3) ?
C19 C18 H18 . . 119.3 ?
C16 C18 H18 . . 119.3 ?
C18 C19 C20 . . 120.5(3) ?
C18 C19 H19 . . 119.7 ?
C20 C19 H19 . . 119.7 ?
C22 C20 C21 . . 117.6(3) ?
C22 C20 C19 . . 122.5(3) ?
C21 C20 C19 . . 119.9(3) ?
N6 C21 C20 . . 122.6(2) ?
N6 C21 C17 . . 118.0(2) ?
C20 C21 C17 . . 119.3(3) ?
C23 C22 C20 . . 119.0(3) ?
C23 C22 H22 . . 120.5 ?
C20 C22 H22 . . 120.5 ?
C22 C23 C24 . . 119.3(3) ?
C22 C23 H23 . . 120.4 ?
C24 C23 H23 . . 120.4 ?
N6 C24 C23 . . 123.5(3) ?
N6 C24 H24 . . 118.2 ?
C23 C24 H24 . . 118.2 ?

loop_
_geom_bond_atom_site_label_1
_geom_bond_atom_site_label_2
_geom_bond_site_symmetry_2
_geom_bond_distance
_geom_bond_publ_flag
Cd1 O3 . 2.355(2) y
Cd1 N6 . 2.390(2) y
Cd1 N4 . 2.393(2) y
Cd1 N3 . 2.418(2) y
Cd1 O1 . 2.4547(19) y
Cd1 O4 . 2.503(2) y
Cd1 O2 . 2.5041(19) y
Cd1 N5 . 2.510(2) y
N1 O2 . 1.250(3) ?
N1 O1 . 1.258(3) ?
N2 O5 . 1.151(9) ?
N2 O4 . 1.254(3) ?
N2 O3 . 1.267(3) ?
N3 C1 . 1.323(3) ?
N3 C5 . 1.349(3) ?
N4 C12 . 1.320(3) ?
N4 C9 . 1.359(3) ?
N5 C13 . 1.326(3) ?
N5 C17 . 1.356(3) ?
N6 C24 . 1.319(3) ?
N6 C21 . 1.353(4) ?
C1 C2 . 1.398(4) ?
C1 H1 . 0.9500 ?
C2 C3 . 1.365(4) ?
C2 H2 . 0.9500 ?
C3 C4 . 1.406(4) ?
C3 H3 . 0.9500 ?
C4 C5 . 1.414(3) ?
C4 C6 . 1.426(4) ?
C5 C9 . 1.447(4) ?
C6 C7 . 1.350(4) ?
C6 H6 . 0.9500 ?
C7 C8 . 1.434(4) ?
C7 H7 . 0.9500 ?
C8 C10 . 1.403(4) ?
C8 C9 . 1.403(4) ?
C10 C11 . 1.377(4) ?
C10 H10 . 0.9500 ?
C11 C12 . 1.391(4) ?
C11 H11 . 0.9500 ?
C12 H12 . 0.9500 ?
C13 C14 . 1.403(4) ?
C13 H13 . 0.9500 ?
C14 C15 . 1.362(4) ?
C14 H14 . 0.9500 ?
C15 C16 . 1.410(4) ?
C15 H15 . 0.9500 ?
C16 C17 . 1.409(4) ?
C16 C18 . 1.428(4) ?
C17 C21 . 1.451(4) ?
C18 C19 . 1.351(4) ?
C18 H18 . 0.9500 ?
C19 C20 . 1.430(4) ?
C19 H19 . 0.9500 ?
C20 C22 . 1.409(4) ?
C20 C21 . 1.410(4) ?
C22 C23 . 1.367(4) ?
C22 H22 . 0.9500 ?
C23 C24 . 1.395(4) ?
C23 H23 . 0.9500 ?
C24 H24 . 0.9500 ?

loop_
_geom_torsion_atom_site_label_1
_geom_torsion_atom_site_label_2
_geom_torsion_atom_site_label_3
_geom_torsion_atom_site_label_4
_geom_torsion_site_symmetry_1
_geom_torsion_site_symmetry_2
_geom_torsion_site_symmetry_3
_geom_torsion_site_symmetry_4
_geom_torsion
_geom_torsion_publ_flag
O3 Cd1 N3 C1 . . . . 9.7(2) ?
N6 Cd1 N3 C1 . . . . 126.5(2) ?
N4 Cd1 N3 C1 . . . . -177.9(2) ?
O1 Cd1 N3 C1 . . . . -87.4(2) ?
O4 Cd1 N3 C1 . . . . -16.0(2) ?
O2 Cd1 N3 C1 . . . . -117.2(2) ?
N5 Cd1 N3 C1 . . . . 100.5(2) ?
O3 Cd1 N3 C5 . . . . -166.68(19) ?
N6 Cd1 N3 C5 . . . . -49.9(2) ?
N4 Cd1 N3 C5 . . . . 5.81(17) ?
O1 Cd1 N3 C5 . . . . 96.22(18) ?
O4 Cd1 N3 C5 . . . . 167.70(16) ?
O2 Cd1 N3 C5 . . . . 66.5(2) ?
N5 Cd1 N3 C5 . . . . -75.80(18) ?
O3 Cd1 N4 C12 . . . . -167.40(19) ?
N6 Cd1 N4 C12 . . . . -30.0(2) ?
N3 Cd1 N4 C12 . . . . 177.7(2) ?
O1 Cd1 N4 C12 . . . . 97.7(2) ?
O4 Cd1 N4 C12 . . . . 37.7(3) ?
O2 Cd1 N4 C12 . . . . 47.6(2) ?
N5 Cd1 N4 C12 . . . . -97.0(2) ?
O3 Cd1 N4 C9 . . . . 8.8(3) ?
N6 Cd1 N4 C9 . . . . 146.27(18) ?
N3 Cd1 N4 C9 . . . . -6.09(17) ?
O1 Cd1 N4 C9 . . . . -86.08(18) ?
O4 Cd1 N4 C9 . . . . -146.08(19) ?
O2 Cd1 N4 C9 . . . . -136.21(19) ?
N5 Cd1 N4 C9 . . . . 79.19(18) ?
O3 Cd1 N5 C13 . . . . 68.5(2) ?
N6 Cd1 N5 C13 . . . . -177.9(2) ?
N4 Cd1 N5 C13 . . . . -83.2(2) ?
N3 Cd1 N5 C13 . . . . -13.3(2) ?
O1 Cd1 N5 C13 . . . . -36.4(3) ?
O4 Cd1 N5 C13 . . . . 114.5(2) ?
O2 Cd1 N5 C13 . . . . -141.39(19) ?
O3 Cd1 N5 C17 . . . . -117.09(18) ?
N6 Cd1 N5 C17 . . . . -3.51(17) ?
N4 Cd1 N5 C17 . . . . 91.18(19) ?
N3 Cd1 N5 C17 . . . . 161.08(19) ?
O1 Cd1 N5 C17 . . . . 138.0(2) ?
O4 Cd1 N5 C17 . . . . -71.16(19) ?
O2 Cd1 N5 C17 . . . . 33.0(2) ?
O3 Cd1 N6 C24 . . . . -99.0(2) ?
N4 Cd1 N6 C24 . . . . 102.5(2) ?
N3 Cd1 N6 C24 . . . . 152.85(19) ?
O1 Cd1 N6 C24 . . . . 16.6(2) ?
O4 Cd1 N6 C24 . . . . -56.5(2) ?
O2 Cd1 N6 C24 . . . . 24.7(2) ?
N5 Cd1 N6 C24 . . . . -179.2(2) ?
O3 Cd1 N6 C21 . . . . 83.4(2) ?
N4 Cd1 N6 C21 . . . . -75.1(2) ?
N3 Cd1 N6 C21 . . . . -24.8(3) ?
O1 Cd1 N6 C21 . . . . -160.97(17) ?
O4 Cd1 N6 C21 . . . . 125.9(2) ?
O2 Cd1 N6 C21 . . . . -152.9(2) ?
N5 Cd1 N6 C21 . . . . 3.16(18) ?
O2 N1 O1 Cd1 . . . . -1.1(2) ?
O3 Cd1 O1 N1 . . . . 133.52(16) ?
N6 Cd1 O1 N1 . . . . 10.90(19) ?
N4 Cd1 O1 N1 . . . . -76.70(16) ?
N3 Cd1 O1 N1 . . . . -145.80(16) ?
O4 Cd1 O1 N1 . . . . 83.69(16) ?
O2 Cd1 O1 N1 . . . . 0.64(14) ?
N5 Cd1 O1 N1 . . . . -122.5(2) ?
O1 N1 O2 Cd1 . . . . 1.1(2) ?
O3 Cd1 O2 N1 . . . . -64.39(17) ?
N6 Cd1 O2 N1 . . . . -172.34(17) ?
N4 Cd1 O2 N1 . . . . 94.86(16) ?
N3 Cd1 O2 N1 . . . . 38.65(18) ?
O1 Cd1 O2 N1 . . . . -0.64(14) ?
O4 Cd1 O2 N1 . . . . -88.97(16) ?
N5 Cd1 O2 N1 . . . . 153.45(15) ?
O5 N2 O3 Cd1 . . . . 175.7(6) ?
O4 N2 O3 Cd1 . . . . -1.7(3) ?
N6 Cd1 O3 N2 . . . . 59.66(19) ?
N4 Cd1 O3 N2 . . . . -167.00(16) ?
N3 Cd1 O3 N2 . . . . -152.96(18) ?
O1 Cd1 O3 N2 . . . . -74.47(18) ?
O4 Cd1 O3 N2 . . . . 0.99(16) ?
O2 Cd1 O3 N2 . . . . -30.6(2) ?
N5 Cd1 O3 N2 . . . . 125.28(18) ?
O5 N2 O4 Cd1 . . . . -175.9(6) ?
O3 N2 O4 Cd1 . . . . 1.6(2) ?
O3 Cd1 O4 N2 . . . . -0.98(16) ?
N6 Cd1 O4 N2 . . . . -127.53(17) ?
N4 Cd1 O4 N2 . . . . 163.19(18) ?
N3 Cd1 O4 N2 . . . . 32.21(19) ?
O1 Cd1 O4 N2 . . . . 102.42(17) ?
O2 Cd1 O4 N2 . . . . 153.38(17) ?
N5 Cd1 O4 N2 . . . . -67.72(18) ?
C5 N3 C1 C2 . . . . 0.6(4) ?
Cd1 N3 C1 C2 . . . . -175.7(2) ?
N3 C1 C2 C3 . . . . -0.4(4) ?
C1 C2 C3 C4 . . . . 0.4(4) ?
C2 C3 C4 C5 . . . . -0.5(4) ?
C2 C3 C4 C6 . . . . -179.9(3) ?
C1 N3 C5 C4 . . . . -0.7(4) ?
Cd1 N3 C5 C4 . . . . 175.90(19) ?
C1 N3 C5 C9 . . . . 178.3(2) ?
Cd1 N3 C5 C9 . . . . -5.2(3) ?
C3 C4 C5 N3 . . . . 0.7(4) ?
C6 C4 C5 N3 . . . . -179.9(2) ?
C3 C4 C5 C9 . . . . -178.3(2) ?
C6 C4 C5 C9 . . . . 1.2(4) ?
C3 C4 C6 C7 . . . . 179.8(3) ?
C5 C4 C6 C7 . . . . 0.4(4) ?
C4 C6 C7 C8 . . . . -2.2(4) ?
C6 C7 C8 C10 . . . . -176.7(3) ?
C6 C7 C8 C9 . . . . 2.3(4) ?
C12 N4 C9 C8 . . . . 1.8(4) ?
Cd1 N4 C9 C8 . . . . -174.59(18) ?
C12 N4 C9 C5 . . . . -177.6(2) ?
Cd1 N4 C9 C5 . . . . 6.0(3) ?
C10 C8 C9 N4 . . . . -1.0(4) ?
C7 C8 C9 N4 . . . . 179.8(2) ?
C10 C8 C9 C5 . . . . 178.4(2) ?
C7 C8 C9 C5 . . . . -0.7(4) ?
N3 C5 C9 N4 . . . . -0.5(3) ?
C4 C5 C9 N4 . . . . 178.5(2) ?
N3 C5 C9 C8 . . . . -179.9(2) ?
C4 C5 C9 C8 . . . . -1.0(4) ?
C9 C8 C10 C11 . . . . -0.8(4) ?
C7 C8 C10 C11 . . . . 178.3(3) ?
C8 C10 C11 C12 . . . . 1.8(4) ?
C9 N4 C12 C11 . . . . -0.8(4) ?
Cd1 N4 C12 C11 . . . . 175.4(2) ?
C10 C11 C12 N4 . . . . -1.0(4) ?
C17 N5 C13 C14 . . . . -0.4(4) ?
Cd1 N5 C13 C14 . . . . 173.9(2) ?
N5 C13 C14 C15 . . . . 1.4(4) ?
C13 C14 C15 C16 . . . . -0.7(4) ?
C14 C15 C16 C17 . . . . -0.9(4) ?
C14 C15 C16 C18 . . . . 179.7(3) ?
C13 N5 C17 C16 . . . . -1.4(4) ?
Cd1 N5 C17 C16 . . . . -176.21(19) ?
C13 N5 C17 C21 . . . . 178.5(2) ?
Cd1 N5 C17 C21 . . . . 3.7(3) ?
C15 C16 C17 N5 . . . . 2.0(4) ?
C18 C16 C17 N5 . . . . -178.5(2) ?
C15 C16 C17 C21 . . . . -177.9(2) ?
C18 C16 C17 C21 . . . . 1.6(4) ?
C17 C16 C18 C19 . . . . -0.3(4) ?
C15 C16 C18 C19 . . . . 179.2(3) ?
C16 C18 C19 C20 . . . . -1.6(4) ?
C18 C19 C20 C22 . . . . -178.1(3) ?
C18 C19 C20 C21 . . . . 2.2(4) ?
C24 N6 C21 C20 . . . . -0.4(4) ?
Cd1 N6 C21 C20 . . . . 177.34(19) ?
C24 N6 C21 C17 . . . . 179.7(2) ?
Cd1 N6 C21 C17 . . . . -2.6(3) ?
C22 C20 C21 N6 . . . . -0.5(4) ?
C19 C20 C21 N6 . . . . 179.1(2) ?
C22 C20 C21 C17 . . . . 179.4(2) ?
C19 C20 C21 C17 . . . . -0.9(4) ?
N5 C17 C21 N6 . . . . -0.9(4) ?
C16 C17 C21 N6 . . . . 179.0(2) ?
N5 C17 C21 C20 . . . . 179.1(2) ?
C16 C17 C21 C20 . . . . -1.0(4) ?
C21 C20 C22 C23 . . . . 0.4(4) ?
C19 C20 C22 C23 . . . . -179.3(3) ?
C20 C22 C23 C24 . . . . 0.6(4) ?
C21 N6 C24 C23 . . . . 1.5(4) ?
Cd1 N6 C24 C23 . . . . -176.2(2) ?
C22 C23 C24 N6 . . . . -1.6(5) ?
